data_1549497
loop_
_publ_author_name
'Xie, Zongliang'
'Yu, Tao'
'Chen, Junru'
'Ubba, Eethamukkala'
'Wang, Leyu'
'Mao, Zhu'
'Su, Tongtong'
'Zhang, Yi'
'Aldred, Matthew P.'
'Chi, Zhenguo'

_publ_section_title
;
 Weak interactions but potent effect: tunable mechanoluminescence by
 adjusting intermolecular C-H&#x00B7;&#x00B7;&#x00B7;\p interactions.
;
_journal_issue 26
_journal_name_full 'Chemical science'
_journal_page_first 5787
_journal_page_last 5794
_journal_paper_doi 10.1039/c8sc01703d
_journal_volume 9
_journal_year 2018
_chemical_formula_moiety 'C37 H28 N O P'
_chemical_formula_sum 'C37 H28 N O P'
_chemical_formula_weight 533.57
_chemical_name_systematic ONdP(BC)
_space_group_crystal_system monoclinic
_space_group_IT_number 14
_space_group_name_Hall '-P 2yn'
_space_group_name_H-M_alt 'P 1 21/n 1'
_symmetry_space_group_name_Hall '-P 2yn'
_symmetry_space_group_name_H-M 'P 1 21/n 1'
_atom_sites_solution_hydrogens geom
_atom_sites_solution_primary dual
_audit_creation_date 2017-11-25
_audit_creation_method
;
Olex2 1.2
(compiled 2017.03.28 svn.r3405 for OlexSys, GUI svn.r5381)
;
_audit_update_record
;
2017-11-26 deposited with the CCDC.
2018-06-04 downloaded from the CCDC.
;
_cell_angle_alpha 90
_cell_angle_beta 102.485(4)
_cell_angle_gamma 90
_cell_formula_units_Z 4
_cell_length_a 21.3348(9)
_cell_length_b 5.9392(2)
_cell_length_c 23.3779(10)
_cell_measurement_reflns_used 4174
_cell_measurement_temperature 149.99(10)
_cell_measurement_theta_max 72.9460
_cell_measurement_theta_min 3.8470
_cell_volume 2892.2(2)
_computing_cell_refinement 'CrysAlisPro 1.171.38.43 (Rigaku OD, 2015)'
_computing_data_collection 'CrysAlisPro 1.171.38.43 (Rigaku OD, 2015)'
_computing_data_reduction 'CrysAlisPro 1.171.38.43 (Rigaku OD, 2015)'
_computing_molecular_graphics 'Olex2 (Dolomanov et al., 2009)'
_computing_publication_material 'Olex2 (Dolomanov et al., 2009)'
_computing_structure_refinement 'ShelXL (Sheldrick, 2015)'
_computing_structure_solution 'ShelXT (Sheldrick, 2015)'
_diffrn_ambient_environment N~2~
_diffrn_ambient_temperature 149.99(10)
_diffrn_detector 'CCD plate'
_diffrn_detector_area_resol_mean 5.2913
_diffrn_detector_type AtlasS2
_diffrn_measured_fraction_theta_full 0.990
_diffrn_measured_fraction_theta_max 0.955
_diffrn_measurement_details
;
List of Runs (angles in degrees, time in seconds):

  # Type    Start    End  Width  t~exp~   \w     \q     \k     \f   Frames
#--------------------------------------------------------------------------
  1  \w    -87.00  14.00   1.00    1.00    --  -38.50   0.00-150.00  101
  2  \w     23.00  97.00   1.00    1.00    --   43.31-125.00 150.00   74
  3  \w     43.00 132.00   1.00    2.00    --  108.63 -77.00 -60.00   89
  4  \w    108.00 177.00   1.00    2.00    --  108.63  30.00 120.00   69
  5  \w    102.00 153.00   1.00    2.00    --  108.63 115.00 128.00   51
  6  \w     82.00 177.00   1.00    2.00    --  108.63  77.00  60.00   95
  7  \w     83.00 177.00   1.00    2.00    --  108.63  61.00-180.00   94
;
_diffrn_measurement_device 'four-circle diffractometer'
_diffrn_measurement_device_type 'SuperNova, Dual, Cu at zero, AtlasS2'
_diffrn_measurement_method '\w scans'
_diffrn_orient_matrix_type 'CrysAlisPro convention (1999,Acta A55,543-557)'
_diffrn_orient_matrix_UB_11 -0.0281530000
_diffrn_orient_matrix_UB_12 0.2397641000
_diffrn_orient_matrix_UB_13 -0.0069552000
_diffrn_orient_matrix_UB_21 -0.0235901000
_diffrn_orient_matrix_UB_22 -0.0396195000
_diffrn_orient_matrix_UB_23 -0.0663031000
_diffrn_orient_matrix_UB_31 -0.0642237000
_diffrn_orient_matrix_UB_32 -0.0903852000
_diffrn_orient_matrix_UB_33 0.0105757000
_diffrn_radiation_monochromator mirror
_diffrn_radiation_probe x-ray
_diffrn_radiation_type CuK\a
_diffrn_radiation_wavelength 1.54184
_diffrn_reflns_av_R_equivalents 0.0293
_diffrn_reflns_av_unetI/netI 0.0336
_diffrn_reflns_Laue_measured_fraction_full 0.990
_diffrn_reflns_Laue_measured_fraction_max 0.955
_diffrn_reflns_limit_h_max 22
_diffrn_reflns_limit_h_min -26
_diffrn_reflns_limit_k_max 7
_diffrn_reflns_limit_k_min -5
_diffrn_reflns_limit_l_max 29
_diffrn_reflns_limit_l_min -20
_diffrn_reflns_number 10043
_diffrn_reflns_point_group_measured_fraction_full 0.990
_diffrn_reflns_point_group_measured_fraction_max 0.955
_diffrn_reflns_theta_full 67.684
_diffrn_reflns_theta_max 75.365
_diffrn_reflns_theta_min 3.873
_diffrn_source 'micro-focus sealed X-ray tube'
_diffrn_source_type 'SuperNova (Cu) X-ray Source'
_exptl_absorpt_coefficient_mu 1.065
_exptl_absorpt_correction_T_max 1.00000
_exptl_absorpt_correction_T_min 0.85280
_exptl_absorpt_correction_type multi-scan
_exptl_absorpt_process_details
;
CrysAlisPro 1.171.38.43 (Rigaku Oxford Diffraction, 2015)
Empirical absorption correction using spherical harmonics,
 implemented in SCALE3 ABSPACK scaling algorithm.
;
_exptl_crystal_colour colourless
_exptl_crystal_colour_primary colourless
_exptl_crystal_density_diffrn 1.225
_exptl_crystal_description prism
_exptl_crystal_F_000 1120
_exptl_crystal_preparation Luminescent
_exptl_crystal_recrystallization_method 'Re-crystallisation from solvent: dichloromethane/methanol'
_exptl_crystal_size_max 0.3
_exptl_crystal_size_mid 0.3
_exptl_crystal_size_min 0.23
_refine_diff_density_max 1.195
_refine_diff_density_min -0.689
_refine_diff_density_rms 0.104
_refine_ls_extinction_method none
_refine_ls_goodness_of_fit_ref 1.062
_refine_ls_hydrogen_treatment constr
_refine_ls_matrix_type full
_refine_ls_number_parameters 371
_refine_ls_number_reflns 5719
_refine_ls_number_restraints 73
_refine_ls_restrained_S_all 1.078
_refine_ls_R_factor_all 0.1587
_refine_ls_R_factor_gt 0.1496
_refine_ls_shift/su_max 0.000
_refine_ls_shift/su_mean 0.000
_refine_ls_structure_factor_coef Fsqd
_refine_ls_weighting_details 'w=1/[\s^2^(Fo^2^)+(0.0632P)^2^+26.3920P] where P=(Fo^2^+2Fc^2^)/3'
_refine_ls_weighting_scheme calc
_refine_ls_wR_factor_gt 0.3314
_refine_ls_wR_factor_ref 0.3358
_reflns_Friedel_coverage 0.000
_reflns_number_gt 5013
_reflns_number_total 5719
_reflns_threshold_expression 'I > 2\s(I)'
_cod_data_source_file c8sc01703d2.cif
_cod_data_source_block 17070501
_cod_depositor_comments 'Adding full bibliography for 1549497--1549498.cif.'
_cod_database_code 1549497
_shelx_shelxl_version_number 2014/7
_chemical_oxdiff_formula CHNOP
_chemical_oxdiff_usercomment ONdP-M
_shelx_space_group_comment
;
The symmetry employed for this shelxl refinement is uniquely defined
by the following loop, which should always be used as a source of
symmetry information in preference to the above space-group names.
They are only intended as comments.
;
_shelx_estimated_absorpt_t_max 0.792
_shelx_estimated_absorpt_t_min 0.741
_reflns_odcompleteness_completeness 98.67
_reflns_odcompleteness_iscentric 1
_reflns_odcompleteness_theta 66.97
_olex2_refinement_description
;
1. Fixed Uiso
 At 1.2 times of:
  All C(H) groups
2. Restrained distances
 C18A-C17A \\sim C19-C18A \\sim C17-C16 \\sim C16-C15 \\sim C19-C14A \\sim
C19-C14 \\sim C16A-C15A ~
 C17A-C16A \\sim C18-C17 \\sim C15-C14 \\sim C15A-C14A
 with sigma of 0.02
 C31-C30 \\sim C31-C26 \\sim C27-C26 \\sim C28-C27 \\sim C29-C28 \\sim C30-C29
 with sigma of 0.02
3. Rigid bond restraints
 C30, C31, C26
 with sigma for 1-2 distances of 0.01 and sigma for 1-3 distances of 0.01
4. Uiso/Uaniso restraints and constraints
Uanis(C18A) = Uanis(C18) = Uanis(C17A) = Uanis(C17) = Uanis(C16A) = Uanis(C16)
= Uanis(C15) = Uanis(C15A) = Uanis(C14A) = Uanis(C14)
5. Others
 Sof(P2)=Sof(N2)=Sof(C18A)=Sof(H18A)=Sof(C17A)=Sof(H17A)=Sof(C16A)=Sof(H16A)=
 Sof(C15A)=Sof(H15A)=Sof(C14A)=Sof(H14A)=1-FVAR(1)
 Sof(P1)=Sof(C18)=Sof(H18)=Sof(N1)=Sof(C16)=Sof(H16)=Sof(C14)=Sof(H14)=
 Sof(C17)=Sof(H17)=Sof(C15)=Sof(H15)=FVAR(1)
6.a Aromatic/amide H refined with riding coordinates:
 C21(H21), C7(H7), C25(H25), C22(H22), C9(H9), C27(H27), C24(H24), C3(H3),
 C6(H6), C37(H37), C11(H11), C12(H12), C18(H18), C30(H30), C34(H34), C35(H35),
 C4(H4), C13(H13), C33(H33), C10(H10), C31(H31), C16(H16), C36(H36), C28(H28),
 C29(H29), C14(H14), C17(H17), C15(H15), C18A(H18A), C17A(H17A), C16A(H16A),
 C15A(H15A), C14A(H14A)
;
_olex2_date_sample_data_collection 2017-07-05
_olex2_submission_special_instructions 'No special instructions were received'
_oxdiff_exptl_absorpt_empirical_details
;
Empirical correction (ABSPACK) includes:
- Absorption correction using spherical harmonics
- Frame scaling
;
_oxdiff_exptl_absorpt_empirical_full_max 1.262
_oxdiff_exptl_absorpt_empirical_full_min 0.840

loop_
_space_group_symop_operation_xyz
'x, y, z'
'-x+1/2, y+1/2, -z+1/2'
'-x, -y, -z'
'x-1/2, -y-1/2, z-1/2'

loop_
_atom_site_label
_atom_site_type_symbol
_atom_site_fract_x
_atom_site_fract_y
_atom_site_fract_z
_atom_site_U_iso_or_equiv
_atom_site_adp_type
_atom_site_occupancy
_atom_site_site_symmetry_order
_atom_site_calc_flag
_atom_site_refinement_flags_posn
_atom_site_refinement_flags_adp
_atom_site_refinement_flags_occupancy
_atom_site_disorder_assembly
_atom_site_disorder_group
P1 P 0.08232(9) 0.6369(4) 0.63311(8) 0.0270(6) Uani 0.701(4) 1 d . . P A 1
O1 O 0.2508(2) -0.0978(7) 0.4996(3) 0.0612(16) Uani 1 1 d . . . . .
C20 C 0.2080(2) 0.2366(9) 0.5293(2) 0.0242(10) Uani 1 1 d . . . . .
C21 C 0.2249(2) 0.4445(9) 0.5556(2) 0.0285(11) Uani 1 1 d . . . . .
H21 H 0.2630 0.5129 0.5517 0.034 Uiso 1 1 calc R . . . .
C1 C 0.2506(2) 0.1103(9) 0.4981(2) 0.0291(12) Uani 1 1 d . . . . .
C7 C 0.2783(2) 0.4361(10) 0.4390(2) 0.0320(12) Uani 1 1 d . . . . .
H7 H 0.2416 0.5123 0.4437 0.038 Uiso 1 1 calc R . . . .
C2 C 0.2934(2) 0.2296(10) 0.4661(2) 0.0280(11) Uani 1 1 d . . . . .
C25 C 0.1508(2) 0.1349(9) 0.5358(2) 0.0294(11) Uani 1 1 d . . . . .
H25 H 0.1390 -0.0048 0.5189 0.035 Uiso 1 1 calc R . . . .
C22 C 0.1861(3) 0.5500(11) 0.5873(2) 0.0368(14) Uani 1 1 d . . . . .
H22 H 0.1985 0.6889 0.6044 0.044 Uiso 1 1 calc R . . . .
C26 C 0.1266(3) 0.5881(10) 0.7053(3) 0.0386(14) Uani 1 1 d D U . . .
C9 C 0.5003(3) 0.3087(12) 0.3288(3) 0.0405(15) Uani 1 1 d . . . . .
H9 H 0.4726 0.2810 0.2929 0.049 Uiso 1 1 calc R . . . .
C27 C 0.1710(3) 0.4211(11) 0.7255(2) 0.0365(13) Uani 1 1 d D . . . .
H27 H 0.1759 0.3082 0.6992 0.044 Uiso 1 1 calc R . . . .
C19 C 0.3812(3) 0.5954(11) 0.3007(3) 0.0413(15) Uani 1 1 d D . . . .
C24 C 0.1118(3) 0.2418(13) 0.5675(3) 0.0420(15) Uani 1 1 d . . . . .
H24 H 0.0737 0.1735 0.5713 0.050 Uiso 1 1 calc R . . . .
C3 C 0.3493(3) 0.1203(11) 0.4588(3) 0.0378(14) Uani 1 1 d . . . . .
H3 H 0.3601 -0.0178 0.4770 0.045 Uiso 1 1 calc R . . . .
C6 C 0.3171(3) 0.5296(12) 0.4052(3) 0.0439(16) Uani 1 1 d . . . . .
H6 H 0.3061 0.6680 0.3873 0.053 Uiso 1 1 calc R . . . .
C37 C 0.0065(3) 0.2757(13) 0.6678(3) 0.0456(16) Uani 1 1 d . . . . .
H37 H 0.0390 0.2430 0.7002 0.055 Uiso 1 1 calc R . . . .
C32 C 0.0152(3) 0.4439(12) 0.6297(2) 0.0409(15) Uani 1 1 d . . . . .
C23 C 0.1288(3) 0.4540(13) 0.5942(3) 0.0428(16) Uani 1 1 d . . . . .
C11 C 0.6030(3) 0.2592(14) 0.3929(3) 0.0486(18) Uani 1 1 d . . . . .
H11 H 0.6436 0.1943 0.4010 0.058 Uiso 1 1 calc R . . . .
C8 C 0.4805(3) 0.4377(13) 0.3696(2) 0.0445(17) Uani 1 1 d . . . . .
C12 C 0.5842(3) 0.3954(13) 0.4333(3) 0.0469(16) Uani 1 1 d . . . . .
H12 H 0.6127 0.4277 0.4685 0.056 Uiso 1 1 calc R . . . .
C18 C 0.3284(6) 0.491(2) 0.2690(5) 0.0532(12) Uani 0.701(4) 1 d D . P A 1
H18 H 0.3100 0.3634 0.2817 0.064 Uiso 0.701(4) 1 calc R . P A 1
N1 N 0.4121(3) 0.4856(13) 0.3589(3) 0.0315(15) Uani 0.701(4) 1 d . . P A 1
C30 C 0.1636(3) 0.7405(13) 0.8052(3) 0.0515(17) Uani 1 1 d D U . . .
H30 H 0.1620 0.8531 0.8325 0.062 Uiso 1 1 calc R . . . .
C34 C -0.0910(3) 0.3694(13) 0.5730(3) 0.0513(18) Uani 1 1 d . . . . .
H34 H -0.1233 0.3991 0.5402 0.062 Uiso 1 1 calc R . . . .
C5 C 0.3732(3) 0.4192(15) 0.3974(3) 0.055(2) Uani 1 1 d . . . . .
C35 C -0.0991(3) 0.2027(15) 0.6106(3) 0.054(2) Uani 1 1 d . . . . .
H35 H -0.1372 0.1212 0.6045 0.064 Uiso 1 1 calc R . . . .
C4 C 0.3887(3) 0.2108(15) 0.4255(3) 0.053(2) Uani 1 1 d . . . . .
H4 H 0.4256 0.1345 0.4216 0.063 Uiso 1 1 calc R . . . .
C13 C 0.5234(4) 0.4845(16) 0.4222(3) 0.064(2) Uani 1 1 d . . . . .
H13 H 0.5108 0.5765 0.4499 0.077 Uiso 1 1 calc R . . . .
C33 C -0.0361(4) 0.4929(15) 0.5828(3) 0.061(2) Uani 1 1 d . . . . .
H33 H -0.0325 0.6123 0.5580 0.073 Uiso 1 1 calc R . . . .
C10 C 0.5613(3) 0.2192(15) 0.3403(3) 0.062(2) Uani 1 1 d . . . . .
H10 H 0.5743 0.1307 0.3122 0.074 Uiso 1 1 calc R . . . .
C31 C 0.1237(4) 0.7560(13) 0.7493(3) 0.067(2) Uani 1 1 d D U . . .
H31 H 0.0951 0.8755 0.7404 0.080 Uiso 1 1 calc R . . . .
C16 C 0.3332(5) 0.784(2) 0.1949(5) 0.0532(12) Uani 0.701(4) 1 d D . P A 1
H16 H 0.3159 0.8522 0.1591 0.064 Uiso 0.701(4) 1 calc R . P A 1
C36 C -0.0499(4) 0.1563(16) 0.6583(3) 0.066(3) Uani 1 1 d . . . . .
H36 H -0.0551 0.0426 0.6842 0.080 Uiso 1 1 calc R . . . .
C28 C 0.2081(3) 0.4087(17) 0.7808(3) 0.063(2) Uani 1 1 d D . . . .
H28 H 0.2365 0.2891 0.7911 0.076 Uiso 1 1 calc R . . . .
C29 C 0.2040(4) 0.5675(14) 0.8204(4) 0.069(2) Uani 1 1 d D . . . .
H29 H 0.2290 0.5579 0.8582 0.083 Uiso 1 1 calc R . . . .
C14 C 0.4151(4) 0.7734(18) 0.2855(4) 0.0532(12) Uani 0.701(4) 1 d D . P A 1
H14 H 0.4522 0.8281 0.3099 0.064 Uiso 0.701(4) 1 calc R . P A 1
C17 C 0.3044(5) 0.599(2) 0.2145(4) 0.0532(12) Uani 0.701(4) 1 d D . P A 1
H17 H 0.2673 0.5415 0.1905 0.064 Uiso 0.701(4) 1 calc R . P A 1
C15 C 0.3898(4) 0.865(2) 0.2316(4) 0.0532(12) Uani 0.701(4) 1 d D . P A 1
H15 H 0.4110 0.9850 0.2187 0.064 Uiso 0.701(4) 1 calc R . P A 1
P2 P 0.4180(2) 0.6662(8) 0.36544(19) 0.0282(13) Uani 0.299(4) 1 d . . P A 2
N2 N 0.0881(8) 0.465(3) 0.6396(7) 0.039(4) Uani 0.299(4) 1 d . . P A 2
C18A C 0.3333(13) 0.442(4) 0.2744(11) 0.0532(12) Uani 0.299(4) 1 d D . P A 2
H18A H 0.3264 0.3277 0.2995 0.064 Uiso 0.299(4) 1 calc R . P A 2
C17A C 0.2937(10) 0.427(4) 0.2182(8) 0.0532(12) Uani 0.299(4) 1 d D . P A 2
H17A H 0.2655 0.3072 0.2082 0.064 Uiso 0.299(4) 1 calc R . P A 2
C16A C 0.2974(10) 0.596(4) 0.1774(9) 0.0532(12) Uani 0.299(4) 1 d D . P A 2
H16A H 0.2705 0.5962 0.1403 0.064 Uiso 0.299(4) 1 calc R . P A 2
C15A C 0.3433(12) 0.764(5) 0.1951(10) 0.0532(12) Uani 0.299(4) 1 d D . P A 2
H15A H 0.3530 0.8708 0.1692 0.064 Uiso 0.299(4) 1 calc R . P A 2
C14A C 0.3737(11) 0.760(4) 0.2545(8) 0.0532(12) Uani 0.299(4) 1 d D . P A 2
H14A H 0.3937 0.8958 0.2671 0.064 Uiso 0.299(4) 1 calc R . P A 2

loop_
_atom_site_aniso_label
_atom_site_aniso_U_11
_atom_site_aniso_U_22
_atom_site_aniso_U_33
_atom_site_aniso_U_23
_atom_site_aniso_U_13
_atom_site_aniso_U_12
P1 0.0250(9) 0.0284(12) 0.0286(10) 0.0049(8) 0.0077(7) 0.0037(8)
O1 0.069(3) 0.012(2) 0.120(5) 0.003(2) 0.059(3) 0.001(2)
C20 0.022(2) 0.021(2) 0.030(2) 0.007(2) 0.0075(19) -0.002(2)
C21 0.023(2) 0.031(3) 0.029(3) 0.002(2) 0.001(2) -0.002(2)
C1 0.033(3) 0.012(2) 0.045(3) 0.003(2) 0.016(2) 0.000(2)
C7 0.022(2) 0.039(3) 0.033(3) 0.007(2) 0.002(2) -0.004(2)
C2 0.025(2) 0.029(3) 0.032(3) 0.003(2) 0.010(2) 0.002(2)
C25 0.025(2) 0.026(3) 0.039(3) 0.001(2) 0.011(2) -0.008(2)
C22 0.029(3) 0.042(3) 0.036(3) -0.013(3) -0.002(2) 0.004(2)
C26 0.038(3) 0.043(4) 0.042(3) 0.014(3) 0.023(3) 0.008(3)
C9 0.034(3) 0.055(4) 0.030(3) -0.005(3) 0.002(2) 0.000(3)
C27 0.034(3) 0.046(4) 0.030(3) 0.002(3) 0.008(2) 0.003(3)
C19 0.041(3) 0.048(4) 0.043(3) -0.016(3) 0.027(3) -0.008(3)
C24 0.025(3) 0.065(4) 0.039(3) -0.009(3) 0.012(2) -0.009(3)
C3 0.030(3) 0.039(3) 0.047(3) 0.011(3) 0.016(2) 0.009(3)
C6 0.029(3) 0.054(4) 0.044(3) 0.029(3) -0.002(2) -0.010(3)
C37 0.033(3) 0.063(4) 0.036(3) 0.011(3) -0.003(2) -0.006(3)
C32 0.035(3) 0.060(4) 0.027(3) -0.001(3) 0.007(2) -0.008(3)
C23 0.027(3) 0.065(4) 0.033(3) -0.016(3) 0.000(2) 0.008(3)
C11 0.023(3) 0.078(5) 0.044(3) 0.009(4) 0.008(2) 0.009(3)
C8 0.035(3) 0.073(5) 0.026(3) 0.004(3) 0.007(2) 0.017(3)
C12 0.039(3) 0.058(4) 0.036(3) 0.003(3) -0.008(3) -0.007(3)
C18 0.044(2) 0.081(3) 0.0351(18) 0.008(2) 0.0091(15) 0.017(2)
N1 0.025(3) 0.039(4) 0.030(3) 0.005(3) 0.006(3) 0.000(3)
C30 0.063(4) 0.051(4) 0.043(3) -0.009(3) 0.017(3) -0.013(4)
C34 0.038(3) 0.060(4) 0.046(4) -0.007(3) -0.014(3) 0.011(3)
C5 0.026(3) 0.095(6) 0.041(3) 0.035(4) 0.003(3) -0.008(3)
C35 0.028(3) 0.091(6) 0.042(3) -0.018(4) 0.011(3) -0.016(3)
C4 0.028(3) 0.084(6) 0.049(4) 0.024(4) 0.017(3) 0.014(3)
C13 0.070(5) 0.083(6) 0.032(3) -0.014(4) -0.005(3) 0.029(5)
C33 0.069(5) 0.064(5) 0.040(4) 0.013(4) -0.011(3) -0.013(4)
C10 0.054(4) 0.080(6) 0.048(4) -0.018(4) 0.006(3) 0.032(4)
C31 0.069(5) 0.043(4) 0.092(5) 0.015(4) 0.027(4) 0.005(4)
C16 0.044(2) 0.081(3) 0.0351(18) 0.008(2) 0.0091(15) 0.017(2)
C36 0.063(5) 0.092(7) 0.043(4) 0.014(4) 0.007(3) -0.041(5)
C28 0.041(4) 0.107(7) 0.041(4) 0.005(4) 0.005(3) -0.013(4)
C29 0.055(5) 0.074(6) 0.076(6) -0.011(5) 0.012(4) -0.014(4)
C14 0.044(2) 0.081(3) 0.0351(18) 0.008(2) 0.0091(15) 0.017(2)
C17 0.044(2) 0.081(3) 0.0351(18) 0.008(2) 0.0091(15) 0.017(2)
C15 0.044(2) 0.081(3) 0.0351(18) 0.008(2) 0.0091(15) 0.017(2)
P2 0.028(2) 0.032(3) 0.025(2) -0.0044(19) 0.0088(17) -0.0030(19)
N2 0.033(8) 0.049(13) 0.034(8) 0.014(8) 0.004(7) 0.001(8)
C18A 0.044(2) 0.081(3) 0.0351(18) 0.008(2) 0.0091(15) 0.017(2)
C17A 0.044(2) 0.081(3) 0.0351(18) 0.008(2) 0.0091(15) 0.017(2)
C16A 0.044(2) 0.081(3) 0.0351(18) 0.008(2) 0.0091(15) 0.017(2)
C15A 0.044(2) 0.081(3) 0.0351(18) 0.008(2) 0.0091(15) 0.017(2)
C14A 0.044(2) 0.081(3) 0.0351(18) 0.008(2) 0.0091(15) 0.017(2)

loop_
_atom_type_symbol
_atom_type_description
_atom_type_scat_dispersion_real
_atom_type_scat_dispersion_imag
_atom_type_scat_source
C C 0.0181 0.0091 'International Tables Vol C Tables 4.2.6.8 and 6.1.1.4'
H H 0.0000 0.0000 'International Tables Vol C Tables 4.2.6.8 and 6.1.1.4'
N N 0.0311 0.0180 'International Tables Vol C Tables 4.2.6.8 and 6.1.1.4'
O O 0.0492 0.0322 'International Tables Vol C Tables 4.2.6.8 and 6.1.1.4'
P P 0.2955 0.4335 'International Tables Vol C Tables 4.2.6.8 and 6.1.1.4'

loop_
_geom_angle_atom_site_label_1
_geom_angle_atom_site_label_2
_geom_angle_atom_site_label_3
_geom_angle
C26 P1 C32 101.0(3)
C26 P1 C23 98.1(3)
C32 P1 C23 96.3(3)
C21 C20 C1 122.4(5)
C21 C20 C25 119.0(5)
C25 C20 C1 118.5(5)
C20 C21 H21 119.6
C22 C21 C20 120.8(5)
C22 C21 H21 119.6
O1 C1 C20 119.4(5)
O1 C1 C2 119.6(5)
C2 C1 C20 121.0(5)
C2 C7 H7 119.7
C6 C7 H7 119.7
C6 C7 C2 120.6(5)
C7 C2 C1 123.2(5)
C7 C2 C3 118.3(5)
C3 C2 C1 118.3(5)
C20 C25 H25 120.0
C24 C25 C20 120.0(5)
C24 C25 H25 120.0
C21 C22 H22 119.2
C21 C22 C23 121.5(6)
C23 C22 H22 119.2
C27 C26 P1 128.8(5)
C27 C26 C31 112.7(6)
C27 C26 N2 99.0(8)
C31 C26 P1 118.0(5)
C31 C26 N2 146.6(8)
C8 C9 H9 119.9
C8 C9 C10 120.2(6)
C10 C9 H9 119.9
C26 C27 H27 117.4
C28 C27 C26 125.2(7)
C28 C27 H27 117.4
C18 C19 N1 116.0(7)
C18 C19 C14 129.4(8)
C14 C19 N1 114.2(6)
C18A C19 P2 137.9(12)
C18A C19 C14A 99.2(16)
C14A C19 P2 118.8(11)
C25 C24 H24 119.4
C25 C24 C23 121.2(5)
C23 C24 H24 119.4
C2 C3 H3 119.0
C4 C3 C2 122.0(6)
C4 C3 H3 119.0
C7 C6 H6 119.4
C7 C6 C5 121.3(6)
C5 C6 H6 119.4
C32 C37 H37 119.8
C36 C37 H37 119.8
C36 C37 C32 120.4(6)
C37 C32 P1 129.9(5)
C37 C32 C33 117.7(6)
C37 C32 N2 103.7(8)
C33 C32 P1 112.2(5)
C33 C32 N2 134.4(8)
C22 C23 P1 113.4(5)
C22 C23 C24 117.5(5)
C22 C23 N2 135.9(9)
C24 C23 P1 128.9(5)
C24 C23 N2 102.5(9)
C12 C11 H11 120.3
C12 C11 C10 119.4(6)
C10 C11 H11 120.3
C9 C8 N1 116.2(6)
C9 C8 C13 119.2(6)
C9 C8 P2 133.7(5)
C13 C8 N1 123.8(6)
C13 C8 P2 102.9(5)
C11 C12 H12 119.9
C11 C12 C13 120.2(6)
C13 C12 H12 119.9
C19 C18 H18 123.9
C19 C18 C17 112.3(11)
C17 C18 H18 123.9
C8 N1 C19 117.5(5)
C5 N1 C19 119.4(5)
C5 N1 C8 122.9(6)
C31 C30 H30 119.2
C29 C30 H30 119.2
C29 C30 C31 121.6(7)
C35 C34 H34 119.7
C33 C34 H34 119.7
C33 C34 C35 120.5(6)
C6 C5 P2 101.4(5)
N1 C5 C6 126.0(7)
N1 C5 C4 115.8(7)
C4 C5 C6 117.9(5)
C4 C5 P2 138.0(5)
C34 C35 H35 120.4
C34 C35 C36 119.1(6)
C36 C35 H35 120.4
C3 C4 C5 119.9(6)
C3 C4 H4 120.0
C5 C4 H4 120.0
C8 C13 H13 119.9
C12 C13 C8 120.2(7)
C12 C13 H13 119.9
C32 C33 H33 119.3
C34 C33 C32 121.3(7)
C34 C33 H33 119.3
C9 C10 H10 119.6
C11 C10 C9 120.7(6)
C11 C10 H10 119.6
C26 C31 H31 119.7
C30 C31 C26 120.5(7)
C30 C31 H31 119.7
C17 C16 H16 121.6
C17 C16 C15 116.9(11)
C15 C16 H16 121.6
C37 C36 C35 120.9(7)
C37 C36 H36 119.6
C35 C36 H36 119.6
C27 C28 H28 119.8
C29 C28 C27 120.4(8)
C29 C28 H28 119.8
C30 C29 H29 120.2
C28 C29 C30 119.5(8)
C28 C29 H29 120.2
C19 C14 H14 122.6
C19 C14 C15 114.7(9)
C15 C14 H14 122.6
C18 C17 H17 118.1
C16 C17 C18 123.7(11)
C16 C17 H17 118.1
C16 C15 H15 118.6
C14 C15 C16 122.8(11)
C14 C15 H15 118.6
C19 P2 C8 93.2(4)
C19 P2 C5 89.1(4)
C8 P2 C5 80.9(4)
C32 N2 C26 116.1(11)
C23 N2 C26 113.9(10)
C23 N2 C32 127.6(12)
C19 C18A H18A 113.5
C17A C18A C19 133(2)
C17A C18A H18A 113.5
C18A C17A H17A 120.6
C16A C17A C18A 119(2)
C16A C17A H17A 120.6
C17A C16A H16A 121.6
C17A C16A C15A 117(2)
C15A C16A H16A 121.6
C16A C15A H15A 122.4
C16A C15A C14A 115(3)
C14A C15A H15A 122.4
C19 C14A H14A 112.5
C15A C14A C19 135(2)
C15A C14A H14A 112.5

loop_
_geom_bond_atom_site_label_1
_geom_bond_atom_site_label_2
_geom_bond_distance
P1 C26 1.771(6)
P1 C32 1.822(7)
P1 C23 1.839(6)
O1 C1 1.236(7)
C20 C21 1.392(7)
C20 C1 1.486(7)
C20 C25 1.400(7)
C21 H21 0.9300
C21 C22 1.377(8)
C1 C2 1.479(7)
C7 H7 0.9300
C7 C2 1.386(8)
C7 C6 1.379(8)
C2 C3 1.402(7)
C25 H25 0.9300
C25 C24 1.381(8)
C22 H22 0.9300
C22 C23 1.389(9)
C26 C27 1.381(7)
C26 C31 1.443(9)
C26 N2 1.738(19)
C9 H9 0.9300
C9 C8 1.360(9)
C9 C10 1.377(9)
C27 H27 0.9300
C27 C28 1.366(7)
C19 C18 1.357(14)
C19 N1 1.525(9)
C19 C14 1.369(10)
C19 P2 1.604(8)
C19 C18A 1.406(14)
C19 C14A 1.439(14)
C24 H24 0.9300
C24 C23 1.419(10)
C3 H3 0.9300
C3 C4 1.372(8)
C6 H6 0.9300
C6 C5 1.411(10)
C37 H37 0.9300
C37 C32 1.378(9)
C37 C36 1.373(9)
C32 C33 1.402(9)
C32 N2 1.527(17)
C23 N2 1.511(18)
C11 H11 0.9300
C11 C12 1.368(10)
C11 C10 1.374(9)
C8 N1 1.455(8)
C8 C13 1.393(9)
C8 P2 1.890(8)
C12 H12 0.9300
C12 C13 1.373(10)
C18 H18 0.9300
C18 C17 1.420(10)
N1 C5 1.406(9)
C30 H30 0.9300
C30 C31 1.401(9)
C30 C29 1.339(9)
C34 H34 0.9300
C34 C35 1.360(11)
C34 C33 1.359(10)
C5 C4 1.407(11)
C5 P2 1.983(8)
C35 H35 0.9300
C35 C36 1.383(10)
C4 H4 0.9300
C13 H13 0.9300
C33 H33 0.9300
C10 H10 0.9300
C31 H31 0.9300
C16 H16 0.9300
C16 C17 1.387(12)
C16 C15 1.405(11)
C36 H36 0.9300
C28 H28 0.9300
C28 C29 1.337(9)
C29 H29 0.9300
C14 H14 0.9300
C14 C15 1.371(10)
C17 H17 0.9300
C15 H15 0.9300
C18A H18A 0.9300
C18A C17A 1.404(14)
C17A H17A 0.9300
C17A C16A 1.395(15)
C16A H16A 0.9300
C16A C15A 1.398(15)
C15A H15A 0.9300
C15A C14A 1.401(14)
C14A H14A 0.9300

loop_
_geom_torsion_atom_site_label_1
_geom_torsion_atom_site_label_2
_geom_torsion_atom_site_label_3
_geom_torsion_atom_site_label_4
_geom_torsion
P1 C26 C27 C28 172.7(6)
P1 C26 C31 C30 -172.2(6)
P1 C32 C33 C34 -179.5(7)
O1 C1 C2 C7 149.3(6)
O1 C1 C2 C3 -25.3(9)
C20 C21 C22 C23 0.0(9)
C20 C1 C2 C7 -31.5(8)
C20 C1 C2 C3 153.9(5)
C20 C25 C24 C23 -0.6(9)
C21 C20 C1 O1 146.4(6)
C21 C20 C1 C2 -32.8(7)
C21 C20 C25 C24 0.8(8)
C21 C22 C23 P1 -175.3(4)
C21 C22 C23 C24 0.2(9)
C21 C22 C23 N2 152.6(12)
C1 C20 C21 C22 -175.8(5)
C1 C20 C25 C24 176.2(5)
C1 C2 C3 C4 174.4(6)
C7 C2 C3 C4 -0.5(9)
C7 C6 C5 N1 172.3(7)
C7 C6 C5 C4 -0.5(10)
C7 C6 C5 P2 -165.1(5)
C2 C7 C6 C5 -0.2(9)
C2 C3 C4 C5 -0.2(11)
C25 C20 C21 C22 -0.5(8)
C25 C20 C1 O1 -28.9(8)
C25 C20 C1 C2 151.9(5)
C25 C24 C23 P1 174.8(5)
C25 C24 C23 C22 0.1(9)
C25 C24 C23 N2 -160.6(8)
C22 C23 N2 C26 -13(2)
C22 C23 N2 C32 148.5(12)
C26 P1 C32 C37 -10.7(8)
C26 P1 C32 C33 163.6(6)
C26 P1 C23 C22 -78.7(5)
C26 P1 C23 C24 106.5(6)
C26 C27 C28 C29 -1.0(11)
C9 C8 N1 C19 -55.6(10)
C9 C8 N1 C5 119.2(8)
C9 C8 C13 C12 -2.1(13)
C9 C8 P2 C19 18.1(9)
C9 C8 P2 C5 106.7(8)
C27 C26 C31 C30 0.5(10)
C27 C26 N2 C32 126.2(11)
C27 C26 N2 C23 -69.8(12)
C27 C28 C29 C30 -0.7(12)
C19 C18 C17 C16 2.3(19)
C19 N1 C5 C6 -33.8(12)
C19 N1 C5 C4 139.1(7)
C19 C14 C15 C16 0.8(15)
C19 C18A C17A C16A -3(5)
C24 C23 N2 C26 141.9(10)
C24 C23 N2 C32 -56.4(18)
C6 C7 C2 C1 -173.9(5)
C6 C7 C2 C3 0.7(8)
C6 C5 C4 C3 0.7(11)
C37 C32 C33 C34 -4.3(12)
C37 C32 N2 C26 -72.2(13)
C37 C32 N2 C23 126.5(15)
C32 P1 C26 C27 83.8(6)
C32 P1 C26 C31 -104.9(6)
C32 P1 C23 C22 179.2(5)
C32 P1 C23 C24 4.4(7)
C32 C37 C36 C35 -0.4(13)
C23 P1 C26 C27 -14.2(7)
C23 P1 C26 C31 157.1(6)
C23 P1 C32 C37 88.8(7)
C23 P1 C32 C33 -96.8(6)
C11 C12 C13 C8 -0.3(13)
C8 C9 C10 C11 -0.3(13)
C8 N1 C5 C6 151.5(7)
C8 N1 C5 C4 -35.6(11)
C12 C11 C10 C9 -2.1(13)
C18 C19 N1 C8 127.6(10)
C18 C19 N1 C5 -47.4(12)
C18 C19 C14 C15 3.3(15)
N1 C19 C18 C17 -177.5(8)
N1 C19 C14 C15 176.2(8)
N1 C8 C13 C12 167.1(8)
N1 C5 C4 C3 -172.8(7)
C34 C35 C36 C37 0.0(13)
C35 C34 C33 C32 4.0(13)
C13 C8 N1 C19 134.9(8)
C13 C8 N1 C5 -50.3(12)
C13 C8 P2 C19 173.8(6)
C13 C8 P2 C5 -97.7(6)
C33 C32 N2 C26 132.7(10)
C33 C32 N2 C23 -29(3)
C33 C34 C35 C36 -1.8(12)
C10 C9 C8 N1 -167.6(7)
C10 C9 C8 C13 2.3(12)
C10 C9 C8 P2 154.9(7)
C10 C11 C12 C13 2.3(12)
C31 C26 C27 C28 1.0(10)
C31 C26 N2 C32 -36(2)
C31 C26 N2 C23 128.2(12)
C31 C30 C29 C28 2.2(13)
C36 C37 C32 P1 176.6(6)
C36 C37 C32 C33 2.5(12)
C36 C37 C32 N2 -157.7(10)
C29 C30 C31 C26 -2.1(12)
C14 C19 C18 C17 -4.7(17)
C14 C19 N1 C8 -46.3(9)
C14 C19 N1 C5 138.8(8)
C17 C16 C15 C14 -2.6(17)
C15 C16 C17 C18 1.0(19)
P2 C19 C18A C17A 163(2)
P2 C19 C14A C15A -177(2)
P2 C8 C13 C12 -162.1(7)
P2 C5 C4 C3 157.8(7)
N2 C26 C27 C28 -168.3(8)
N2 C26 C31 C30 161.1(13)
N2 C32 C33 C34 148.2(13)
C18A C19 P2 C8 86(2)
C18A C19 P2 C5 5(2)
C18A C19 C14A C15A -16(3)
C18A C17A C16A C15A 3(4)
C17A C16A C15A C14A -9(4)
C16A C15A C14A C19 18(4)
C14A C19 P2 C8 -121.9(11)
C14A C19 P2 C5 157.3(11)
C14A C19 C18A C17A 7(4)
